data_4085359
loop_
_publ_author_name
'Arnold, Polly L.'
'Farnaby, Joy H.'
'Gardiner, Michael G.'
'Love, Jason B.'

_publ_section_title
;
 Uranium(III) Coordination Chemistry and Oxidation in a Flexible
 Small-Cavity Macrocycle
;
_journal_issue 11
_journal_name_full Organometallics
_journal_page_first 2114
_journal_paper_doi 10.1021/om5012193
_journal_volume 34
_journal_year 2015
_chemical_formula_moiety 'C56 H40 B2 F20 N2 U, C7 H8'
_chemical_formula_sum 'C63 H48 B2 F20 N2 U'
_chemical_formula_weight 1472.68
_chemical_name_systematic
;
 ?
;
_space_group_crystal_system triclinic
_space_group_IT_number 2
_space_group_name_Hall '-P 1'
_space_group_name_H-M_alt 'P -1'
_symmetry_space_group_name_Hall '-P 1'
_symmetry_space_group_name_H-M 'P -1'
_atom_sites_solution_hydrogens mixed
_audit_creation_method SHELXL-2014
_cell_angle_alpha 76.775(4)
_cell_angle_beta 76.666(4)
_cell_angle_gamma 66.029(3)
_cell_formula_units_Z 2
_cell_length_a 12.5995(5)
_cell_length_b 14.4004(5)
_cell_length_c 17.7411(9)
_cell_measurement_reflns_used 3237
_cell_measurement_temperature 170(2)
_cell_measurement_theta_max 22.1150
_cell_measurement_theta_min 3.5120
_cell_volume 2828.8(2)
_computing_cell_refinement
;
CrysAlisPro, Agilent Technologies,
Version 1.171.36.24 (release 03-12-2012 CrysAlis171 .NET)
(compiled Dec  3 2012,18:21:49)
;
_computing_data_collection
;
CrysAlisPro, Agilent Technologies,
Version 1.171.36.24 (release 03-12-2012 CrysAlis171 .NET)
(compiled Dec  3 2012,18:21:49)
;
_computing_data_reduction
;
CrysAlisPro, Agilent Technologies,
Version 1.171.36.24 (release 03-12-2012 CrysAlis171 .NET)
(compiled Dec  3 2012,18:21:49)
;
_computing_molecular_graphics ortep
_computing_publication_material mercury
_computing_structure_refinement 'SHELXL-2014 (Sheldrick, 2014)'
_computing_structure_solution SIR-92
_diffrn_ambient_temperature 170(2)
_diffrn_detector_area_resol_mean 16.1042
_diffrn_measured_fraction_theta_full 0.998
_diffrn_measured_fraction_theta_max 0.998
_diffrn_measurement_device_type 'Xcalibur, Eos'
_diffrn_measurement_method '\w scans'
_diffrn_radiation_type MoK\a
_diffrn_radiation_wavelength 0.71073
_diffrn_reflns_av_R_equivalents 0.0833
_diffrn_reflns_av_unetI/netI 0.1523
_diffrn_reflns_Laue_measured_fraction_full 0.998
_diffrn_reflns_Laue_measured_fraction_max 0.998
_diffrn_reflns_limit_h_max 15
_diffrn_reflns_limit_h_min -16
_diffrn_reflns_limit_k_max 18
_diffrn_reflns_limit_k_min -18
_diffrn_reflns_limit_l_max 23
_diffrn_reflns_limit_l_min -17
_diffrn_reflns_number 27382
_diffrn_reflns_point_group_measured_fraction_full 0.998
_diffrn_reflns_point_group_measured_fraction_max 0.998
_diffrn_reflns_theta_full 25.242
_diffrn_reflns_theta_max 27.485
_diffrn_reflns_theta_min 2.908
_diffrn_source 'Enhance (Mo) X-ray Source'
_exptl_absorpt_coefficient_mu 2.973
_exptl_absorpt_correction_T_max 1.00000
_exptl_absorpt_correction_T_min 0.93840
_exptl_absorpt_correction_type multi-scan
_exptl_absorpt_process_details
;
CrysAlisPro, Agilent Technologies,
Version 1.171.36.24 (release 03-12-2012 CrysAlis171 .NET)
(compiled Dec  3 2012,18:21:49)
Empirical absorption correction using spherical harmonics,
 implemented in SCALE3 ABSPACK scaling algorithm.
;
_exptl_crystal_colour green
_exptl_crystal_density_diffrn 1.621
_exptl_crystal_density_method 'not measured'
_exptl_crystal_description needle
_exptl_crystal_F_000 1344
_exptl_crystal_size_max 0.5507
_exptl_crystal_size_mid 0.1057
_exptl_crystal_size_min 0.0426
_refine_diff_density_max 2.200
_refine_diff_density_min -1.133
_refine_diff_density_rms 0.166
_refine_ls_extinction_method none
_refine_ls_goodness_of_fit_ref 1.012
_refine_ls_hydrogen_treatment mixed
_refine_ls_matrix_type full
_refine_ls_number_parameters 818
_refine_ls_number_reflns 12953
_refine_ls_number_restraints 103
_refine_ls_restrained_S_all 1.015
_refine_ls_R_factor_all 0.1194
_refine_ls_R_factor_gt 0.0707
_refine_ls_shift/su_max 0.001
_refine_ls_shift/su_mean 0.000
_refine_ls_structure_factor_coef Fsqd
_refine_ls_weighting_details 'w=1/[\s^2^(Fo^2^)+(0.0301P)^2^] where P=(Fo^2^+2Fc^2^)/3'
_refine_ls_weighting_scheme calc
_refine_ls_wR_factor_gt 0.1028
_refine_ls_wR_factor_ref 0.1194
_reflns_Friedel_coverage 0.000
_reflns_number_gt 8784
_reflns_number_total 12953
_reflns_threshold_expression 'I > 2\s(I)'
_cod_data_source_file om5012193_si_001.cif
_cod_data_source_block p13171a
_cod_depositor_comments 'Adding full bibliography for 4085357--4085359.cif.'
_cod_database_code 4085359
_shelx_space_group_comment
;
The symmetry employed for this shelxl refinement is uniquely defined
by the following loop, which should always be used as a source of
symmetry information in preference to the above space-group names.
They are only intended as comments.
;
_shelx_estimated_absorpt_t_min 0.93840
_shelx_estimated_absorpt_t_max 1.00000
_shelxl_version_number 2014-3

loop_
_space_group_symop_operation_xyz
'x, y, z'
'-x, -y, -z'

loop_
_atom_site_label
_atom_site_type_symbol
_atom_site_fract_x
_atom_site_fract_y
_atom_site_fract_z
_atom_site_U_iso_or_equiv
_atom_site_adp_type
_atom_site_occupancy
_atom_site_site_symmetry_order
_atom_site_calc_flag
_atom_site_refinement_flags_posn
_atom_site_refinement_flags_adp
B1 B 1.0515(11) 0.9712(9) 0.8185(7) 0.047(3) Uani 1 1 d . .
B2 B 0.7291(7) 0.4964(6) 0.7389(6) 0.026(2) Uani 1 1 d . .
C1 C 1.1586(6) 0.7316(5) 0.6959(5) 0.0258(17) Uani 1 1 d . .
C2 C 1.0850(6) 0.6760(5) 0.7110(5) 0.0277(18) Uani 1 1 d . .
H2 H 1.0431 0.6711 0.6749 0.033 Uiso 1 1 calc R U
C3 C 1.0848(6) 0.6297(5) 0.7885(5) 0.0265(18) Uani 1 1 d . .
H3 H 1.0438 0.5860 0.8151 0.032 Uiso 1 1 calc R U
C4 C 1.1559(6) 0.6589(5) 0.8205(5) 0.0236(17) Uani 1 1 d . .
C5 C 1.1879(6) 0.6313(5) 0.9029(4) 0.0260(17) Uani 1 1 d . .
C6 C 1.1777(6) 0.5266(5) 0.9423(5) 0.035(2) Uani 1 1 d . .
H6A H 1.1962 0.5100 0.9956 0.053 Uiso 1 1 calc R U
H6B H 1.2331 0.4727 0.9118 0.053 Uiso 1 1 calc R U
H6C H 1.0974 0.5311 0.9442 0.053 Uiso 1 1 calc R U
C7 C 1.3164(6) 0.6210(6) 0.8967(5) 0.040(2) Uani 1 1 d . .
H7A H 1.3238 0.6870 0.8726 0.061 Uiso 1 1 calc R U
H7B H 1.3685 0.5681 0.8644 0.061 Uiso 1 1 calc R U
H7C H 1.3385 0.6015 0.9492 0.061 Uiso 1 1 calc R U
C8 C 1.1025(6) 0.7140(5) 0.9499(5) 0.0252(17) Uani 1 1 d . .
C9 C 0.9821(6) 0.7472(5) 0.9467(4) 0.0276(18) Uani 1 1 d . .
H9 H 0.9582 0.7108 0.9198 0.033 Uiso 1 1 calc R U
C10 C 0.8950(6) 0.8306(6) 0.9806(5) 0.0326(19) Uani 1 1 d . .
C11 C 0.9298(7) 0.8793(6) 1.0235(5) 0.037(2) Uani 1 1 d . .
H11 H 0.8741 0.9369 1.0468 0.044 Uiso 1 1 calc R U
C12 C 1.0475(7) 0.8427(6) 1.0321(5) 0.036(2) Uani 1 1 d . .
H12 H 1.0700 0.8738 1.0643 0.043 Uiso 1 1 calc R U
C13 C 1.1321(7) 0.7640(6) 0.9962(5) 0.034(2) Uani 1 1 d . .
H13 H 1.2118 0.7430 1.0026 0.040 Uiso 1 1 calc R U
C14 C 0.7670(6) 0.8633(6) 0.9641(5) 0.034(2) Uani 1 1 d . .
C15 C 0.7156(6) 0.7844(6) 1.0118(5) 0.048(2) Uani 1 1 d . .
H15A H 0.6366 0.8029 1.0001 0.072 Uiso 1 1 calc R U
H15B H 0.7113 0.7836 1.0678 0.072 Uiso 1 1 calc R U
H15C H 0.7661 0.7161 0.9981 0.072 Uiso 1 1 calc R U
C16 C 0.6889(7) 0.9691(6) 0.9867(6) 0.052(2) Uani 1 1 d . .
H16A H 0.7228 1.0197 0.9575 0.078 Uiso 1 1 calc R U
H16B H 0.6837 0.9667 1.0431 0.078 Uiso 1 1 calc R U
H16C H 0.6101 0.9888 0.9741 0.078 Uiso 1 1 calc R U
C17 C 0.7714(6) 0.8679(6) 0.8772(5) 0.0289(19) Uani 1 1 d . .
C18 C 0.7843(6) 0.7909(5) 0.8375(5) 0.031(2) Uani 1 1 d . .
H18 H 0.7925 0.7224 0.8602 0.037 Uiso 1 1 calc R U
C19 C 0.7833(5) 0.8318(5) 0.7576(5) 0.0294(19) Uani 1 1 d . .
H19 H 0.7899 0.7967 0.7164 0.035 Uiso 1 1 calc R U
C20 C 0.7706(6) 0.9350(6) 0.7508(5) 0.0307(19) Uani 1 1 d . .
C21 C 0.7620(6) 1.0160(5) 0.6785(5) 0.035(2) Uani 1 1 d . .
C22 C 0.7138(7) 0.9916(6) 0.6168(5) 0.050(2) Uani 1 1 d . .
H22A H 0.7700 0.9275 0.5985 0.074 Uiso 1 1 calc R U
H22B H 0.7018 1.0478 0.5725 0.074 Uiso 1 1 calc R U
H22C H 0.6387 0.9840 0.6400 0.074 Uiso 1 1 calc R U
C23 C 0.6799(7) 1.1211(6) 0.7018(6) 0.057(3) Uani 1 1 d . .
H23A H 0.6028 1.1186 0.7264 0.086 Uiso 1 1 calc R U
H23B H 0.6711 1.1735 0.6550 0.086 Uiso 1 1 calc R U
H23C H 0.7134 1.1382 0.7390 0.086 Uiso 1 1 calc R U
C24 C 0.8872(6) 1.0123(5) 0.6453(5) 0.0288(18) Uani 1 1 d . .
C25 C 0.9169(8) 1.0993(6) 0.6238(5) 0.040(2) Uani 1 1 d . .
H25 H 0.8577 1.1655 0.6284 0.048 Uiso 1 1 calc R U
C26 C 1.0316(8) 1.0889(6) 0.5959(5) 0.044(2) Uani 1 1 d . .
H26 H 1.0500 1.1488 0.5778 0.053 Uiso 1 1 calc R U
C27 C 1.1204(7) 0.9937(6) 0.5935(5) 0.038(2) Uani 1 1 d . .
H27 H 1.1993 0.9893 0.5760 0.046 Uiso 1 1 calc R U
C28 C 1.0976(6) 0.9041(5) 0.6159(5) 0.0281(18) Uani 1 1 d . .
C29 C 0.9784(6) 0.9179(5) 0.6381(5) 0.0275(18) Uani 1 1 d . .
H29 H 0.9588 0.8586 0.6488 0.033 Uiso 1 1 calc R U
C30 C 1.1916(6) 0.7957(5) 0.6201(5) 0.0290(18) Uani 1 1 d . .
C31 C 1.1983(7) 0.7485(6) 0.5498(5) 0.045(2) Uani 1 1 d . .
H31A H 1.1201 0.7514 0.5472 0.067 Uiso 1 1 calc R U
H31B H 1.2531 0.6767 0.5552 0.067 Uiso 1 1 calc R U
H31C H 1.2259 0.7871 0.5017 0.067 Uiso 1 1 calc R U
C32 C 1.3133(6) 0.7970(6) 0.6209(6) 0.056(3) Uani 1 1 d . .
H32A H 1.3373 0.8359 0.5717 0.084 Uiso 1 1 calc R U
H32B H 1.3710 0.7264 0.6266 0.084 Uiso 1 1 calc R U
H32C H 1.3087 0.8297 0.6650 0.084 Uiso 1 1 calc R U
C33 C 0.6533(6) 0.5930(5) 0.7883(5) 0.0261(18) Uani 1 1 d . .
C34 C 0.6007(6) 0.6950(6) 0.7572(5) 0.0317(19) Uani 1 1 d . .
C35 C 0.5313(6) 0.7717(6) 0.8027(6) 0.035(2) Uani 1 1 d . .
C36 C 0.5113(6) 0.7494(6) 0.8821(6) 0.040(2) Uani 1 1 d . .
C37 C 0.5590(6) 0.6482(6) 0.9155(5) 0.0333(19) Uani 1 1 d . .
C38 C 0.6264(6) 0.5745(6) 0.8694(5) 0.0279(18) Uani 1 1 d . .
C39 C 0.6352(6) 0.4370(5) 0.7547(5) 0.0251(17) Uani 1 1 d . .
C40 C 0.5365(6) 0.4840(5) 0.7183(5) 0.0295(18) Uani 1 1 d . .
C41 C 0.4444(6) 0.4495(6) 0.7333(5) 0.039(2) Uani 1 1 d . .
C42 C 0.4513(6) 0.3631(6) 0.7865(5) 0.038(2) Uani 1 1 d . .
C43 C 0.5471(7) 0.3125(6) 0.8227(5) 0.039(2) Uani 1 1 d . .
C44 C 0.6375(6) 0.3499(5) 0.8060(5) 0.0307(19) Uani 1 1 d . .
C45 C 0.8579(6) 0.4181(5) 0.7690(5) 0.0252(18) Uani 1 1 d . .
C46 C 0.9171(7) 0.4369(5) 0.8172(5) 0.0307(19) Uani 1 1 d . .
C47 C 1.0258(7) 0.3718(6) 0.8344(5) 0.032(2) Uani 1 1 d . .
C48 C 1.0838(6) 0.2846(6) 0.8020(5) 0.0298(19) Uani 1 1 d . .
C49 C 1.0327(6) 0.2614(5) 0.7512(5) 0.0306(19) Uani 1 1 d . .
C50 C 0.9217(6) 0.3282(5) 0.7377(5) 0.0283(18) Uani 1 1 d . .
C51 C 0.7739(6) 0.5302(5) 0.6458(5) 0.0261(18) Uani 1 1 d . .
C52 C 0.8385(6) 0.5940(5) 0.6264(5) 0.0283(18) Uani 1 1 d . .
C53 C 0.7676(6) 0.4969(5) 0.5807(5) 0.0303(19) Uani 1 1 d . .
C54 C 0.8155(7) 0.5250(6) 0.5042(5) 0.037(2) Uani 1 1 d . .
C55 C 0.8723(7) 0.5917(6) 0.4905(6) 0.043(2) Uani 1 1 d . .
C56 C 0.8835(6) 0.6260(6) 0.5527(6) 0.036(2) Uani 1 1 d . .
C62 C 0.6202(10) 0.8828(11) 0.4363(10) 0.101(4) Uani 1 1 d D U
C57 C 0.5890(9) 0.8198(11) 0.4974(9) 0.101(3) Uani 1 1 d . U
H57 H 0.5779 0.8299 0.5501 0.121 Uiso 1 1 calc R U
C58 C 0.5746(9) 0.7398(11) 0.4776(9) 0.104(4) Uani 1 1 d . U
H58 H 0.5508 0.6939 0.5190 0.124 Uiso 1 1 calc R U
C59 C 0.5912(10) 0.7213(12) 0.4049(10) 0.112(4) Uani 1 1 d . U
H59 H 0.5815 0.6641 0.3937 0.134 Uiso 1 1 calc R U
C60 C 0.6234(10) 0.7913(11) 0.3468(9) 0.105(4) Uani 1 1 d . U
H60 H 0.6387 0.7793 0.2942 0.126 Uiso 1 1 calc R U
C61 C 0.6355(9) 0.8796(11) 0.3601(9) 0.099(3) Uani 1 1 d . U
H61 H 0.6523 0.9301 0.3198 0.119 Uiso 1 1 calc R U
C63 C 0.6268(9) 0.9637(10) 0.4548(8) 0.117(4) Uani 1 1 d D U
H63A H 0.6765 0.9909 0.4123 0.175 Uiso 1 1 calc R U
H63B H 0.6610 0.9436 0.5032 0.175 Uiso 1 1 calc R U
H63C H 0.5479 1.0168 0.4628 0.175 Uiso 1 1 calc R U
N1 N 1.1977(5) 0.7246(4) 0.7641(4) 0.0244(15) Uani 1 1 d . .
N2 N 0.7683(5) 0.9560(4) 0.8242(4) 0.0309(16) Uani 1 1 d . .
F1 F 0.6143(4) 0.7275(3) 0.6795(3) 0.0414(12) Uani 1 1 d . .
F2 F 0.4849(4) 0.8701(3) 0.7678(3) 0.0593(15) Uani 1 1 d . .
F3 F 0.4441(4) 0.8221(4) 0.9267(3) 0.0605(15) Uani 1 1 d . .
F4 F 0.5384(4) 0.6236(4) 0.9942(3) 0.0507(13) Uani 1 1 d . .
F5 F 0.6688(3) 0.4768(3) 0.9075(3) 0.0367(11) Uani 1 1 d . .
F6 F 0.7289(4) 0.2931(3) 0.8464(3) 0.0424(13) Uani 1 1 d . .
F7 F 0.5549(4) 0.2269(3) 0.8763(3) 0.0519(14) Uani 1 1 d . .
F8 F 0.3627(4) 0.3281(4) 0.8019(3) 0.0613(16) Uani 1 1 d . .
F9 F 0.3509(4) 0.4999(3) 0.6958(3) 0.0561(15) Uani 1 1 d . .
F10 F 0.5218(3) 0.5726(3) 0.6682(3) 0.0399(12) Uani 1 1 d . .
F11 F 0.8748(3) 0.3020(3) 0.6884(3) 0.0373(12) Uani 1 1 d . .
F12 F 1.0894(4) 0.1786(3) 0.7166(3) 0.0470(13) Uani 1 1 d . .
F13 F 1.1922(4) 0.2196(3) 0.8175(3) 0.0452(13) Uani 1 1 d . .
F14 F 1.0759(3) 0.3943(3) 0.8839(3) 0.0405(12) Uani 1 1 d . .
F15 F 0.8693(3) 0.5240(3) 0.8499(3) 0.0345(11) Uani 1 1 d . .
F16 F 0.8572(3) 0.6289(3) 0.6851(3) 0.0381(12) Uani 1 1 d . .
F17 F 0.9408(4) 0.6919(3) 0.5398(3) 0.0521(14) Uani 1 1 d . .
F18 F 0.9155(4) 0.6219(4) 0.4170(3) 0.0601(15) Uani 1 1 d . .
F19 F 0.8029(4) 0.4890(4) 0.4447(3) 0.0546(14) Uani 1 1 d . .
F20 F 0.7124(4) 0.4302(3) 0.5883(3) 0.0393(12) Uani 1 1 d . .
U1 U 0.98377(2) 0.84138(2) 0.79365(2) 0.02512(9) Uani 1 1 d . .
H1A H 0.964(6) 0.967(5) 0.827(5) 0.05(2) Uiso 1 1 d . .
H1B H 1.081(7) 0.951(6) 0.768(6) 0.06(3) Uiso 1 1 d . .
H1C H 1.081(6) 1.029(5) 0.826(5) 0.05(2) Uiso 1 1 d . .
H1D H 1.093(7) 0.882(6) 0.863(5) 0.07(3) Uiso 1 1 d . .

loop_
_atom_site_aniso_label
_atom_site_aniso_U_11
_atom_site_aniso_U_22
_atom_site_aniso_U_33
_atom_site_aniso_U_23
_atom_site_aniso_U_13
_atom_site_aniso_U_12
B1 0.079(8) 0.055(7) 0.031(7) -0.009(6) -0.007(6) -0.050(7)
B2 0.021(4) 0.028(5) 0.032(6) -0.003(4) -0.002(4) -0.012(4)
C1 0.024(4) 0.028(4) 0.023(5) -0.003(3) 0.002(3) -0.010(3)
C2 0.028(4) 0.026(4) 0.027(5) -0.003(4) -0.005(4) -0.008(3)
C3 0.025(4) 0.023(4) 0.031(5) -0.007(4) 0.000(4) -0.009(3)
C4 0.025(4) 0.019(4) 0.025(5) 0.002(3) -0.002(3) -0.009(3)
C5 0.028(4) 0.035(4) 0.014(4) 0.004(3) 0.003(3) -0.019(4)
C6 0.036(4) 0.031(4) 0.033(6) 0.007(4) -0.010(4) -0.011(4)
C7 0.026(4) 0.059(6) 0.038(6) -0.008(4) -0.001(4) -0.020(4)
C8 0.029(4) 0.026(4) 0.025(5) 0.002(3) -0.003(4) -0.019(3)
C9 0.029(4) 0.033(4) 0.018(5) -0.005(4) 0.001(4) -0.011(4)
C10 0.036(4) 0.039(5) 0.023(5) 0.000(4) 0.004(4) -0.022(4)
C11 0.053(5) 0.043(5) 0.018(5) -0.012(4) 0.011(4) -0.025(4)
C12 0.044(5) 0.051(5) 0.020(5) -0.003(4) -0.005(4) -0.027(4)
C13 0.034(4) 0.051(5) 0.024(5) -0.004(4) -0.007(4) -0.024(4)
C14 0.030(4) 0.041(5) 0.030(6) 0.002(4) -0.005(4) -0.014(4)
C15 0.031(5) 0.071(6) 0.033(6) 0.005(5) 0.001(4) -0.021(5)
C16 0.041(5) 0.056(6) 0.037(7) -0.014(5) 0.002(5) 0.003(4)
C17 0.018(4) 0.041(5) 0.026(5) 0.000(4) -0.006(3) -0.011(3)
C18 0.023(4) 0.029(4) 0.044(6) -0.004(4) -0.006(4) -0.012(3)
C19 0.016(3) 0.033(4) 0.038(6) -0.015(4) 0.000(4) -0.005(3)
C20 0.019(4) 0.039(5) 0.032(6) -0.011(4) -0.006(4) -0.004(3)
C21 0.032(4) 0.030(4) 0.027(5) -0.004(4) -0.012(4) 0.009(4)
C22 0.039(5) 0.069(6) 0.037(7) -0.009(5) -0.010(5) -0.015(5)
C23 0.054(6) 0.040(5) 0.045(7) 0.004(5) -0.004(5) 0.008(4)
C24 0.031(4) 0.027(4) 0.024(5) -0.002(4) -0.006(4) -0.006(3)
C25 0.061(6) 0.025(4) 0.035(6) 0.000(4) -0.019(5) -0.012(4)
C26 0.061(6) 0.039(5) 0.032(6) 0.010(4) -0.011(5) -0.025(5)
C27 0.036(5) 0.044(5) 0.036(6) 0.004(4) -0.013(4) -0.017(4)
C28 0.029(4) 0.035(4) 0.025(5) -0.002(4) -0.004(4) -0.017(4)
C29 0.032(4) 0.026(4) 0.022(5) -0.005(3) -0.004(4) -0.009(3)
C30 0.024(4) 0.033(4) 0.022(5) 0.002(4) -0.001(4) -0.009(3)
C31 0.045(5) 0.046(5) 0.025(6) 0.000(4) 0.003(4) -0.007(4)
C32 0.028(5) 0.067(6) 0.059(8) 0.021(5) -0.004(5) -0.022(4)
C33 0.016(3) 0.025(4) 0.038(6) -0.007(4) -0.003(4) -0.008(3)
C34 0.026(4) 0.036(5) 0.030(6) -0.004(4) 0.000(4) -0.012(4)
C35 0.024(4) 0.027(4) 0.051(7) -0.013(4) -0.005(4) -0.003(3)
C36 0.023(4) 0.041(5) 0.056(7) -0.034(5) 0.002(4) -0.004(4)
C37 0.025(4) 0.051(5) 0.026(5) -0.016(4) 0.001(4) -0.014(4)
C38 0.024(4) 0.036(5) 0.029(5) -0.012(4) 0.001(4) -0.015(3)
C39 0.026(4) 0.022(4) 0.029(5) -0.005(3) 0.000(3) -0.012(3)
C40 0.028(4) 0.032(4) 0.024(5) -0.004(4) 0.001(4) -0.010(3)
C41 0.024(4) 0.052(5) 0.044(6) -0.024(5) 0.002(4) -0.011(4)
C42 0.032(5) 0.045(5) 0.044(6) -0.026(5) 0.017(4) -0.025(4)
C43 0.041(5) 0.044(5) 0.034(6) -0.011(4) 0.015(4) -0.027(4)
C44 0.031(4) 0.030(4) 0.029(5) -0.011(4) 0.004(4) -0.011(4)
C45 0.022(4) 0.026(4) 0.029(5) 0.000(3) 0.002(3) -0.016(3)
C46 0.036(5) 0.028(4) 0.028(5) 0.001(4) -0.002(4) -0.017(4)
C47 0.038(5) 0.033(5) 0.030(6) 0.001(4) -0.009(4) -0.021(4)
C48 0.022(4) 0.041(5) 0.019(5) 0.006(4) -0.002(4) -0.012(4)
C49 0.035(4) 0.024(4) 0.030(6) -0.001(4) 0.000(4) -0.013(4)
C50 0.034(4) 0.030(4) 0.024(5) -0.006(4) -0.002(4) -0.015(4)
C51 0.020(4) 0.024(4) 0.032(5) -0.005(4) 0.000(3) -0.007(3)
C52 0.024(4) 0.033(4) 0.025(5) -0.007(4) 0.002(4) -0.009(3)
C53 0.031(4) 0.030(4) 0.026(5) -0.004(4) -0.003(4) -0.008(4)
C54 0.039(5) 0.038(5) 0.028(6) 0.000(4) -0.008(4) -0.009(4)
C55 0.033(5) 0.041(5) 0.035(6) 0.008(4) 0.002(4) -0.007(4)
C56 0.024(4) 0.036(5) 0.042(6) -0.001(4) 0.003(4) -0.012(4)
C62 0.056(7) 0.158(9) 0.092(7) -0.023(7) 0.000(6) -0.047(6)
C57 0.037(6) 0.160(9) 0.083(7) -0.005(6) -0.009(5) -0.019(6)
C58 0.044(6) 0.129(9) 0.099(8) 0.000(7) 0.000(7) -0.009(6)
C59 0.053(7) 0.144(9) 0.104(9) -0.017(7) -0.001(7) -0.009(6)
C60 0.057(7) 0.156(10) 0.082(8) -0.028(7) -0.006(6) -0.017(7)
C61 0.033(5) 0.153(9) 0.085(7) -0.016(6) 0.007(6) -0.018(6)
C63 0.045(6) 0.183(10) 0.139(11) -0.060(8) 0.027(7) -0.063(7)
N1 0.022(3) 0.023(3) 0.027(4) 0.004(3) -0.008(3) -0.009(3)
N2 0.029(3) 0.030(4) 0.025(5) -0.004(3) -0.001(3) -0.005(3)
F1 0.045(3) 0.030(2) 0.038(4) -0.001(2) 0.002(2) -0.009(2)
F2 0.056(3) 0.033(3) 0.073(5) -0.012(3) -0.002(3) -0.004(2)
F3 0.050(3) 0.058(3) 0.064(5) -0.035(3) 0.006(3) -0.005(3)
F4 0.048(3) 0.070(3) 0.035(4) -0.025(3) 0.003(3) -0.020(3)
F5 0.042(3) 0.042(3) 0.026(3) 0.001(2) -0.004(2) -0.020(2)
F6 0.046(3) 0.041(3) 0.042(4) 0.012(2) -0.014(3) -0.024(2)
F7 0.068(3) 0.054(3) 0.041(4) -0.005(3) 0.013(3) -0.043(3)
F8 0.048(3) 0.086(4) 0.071(5) -0.023(3) 0.011(3) -0.051(3)
F9 0.029(3) 0.067(3) 0.077(5) -0.015(3) -0.012(3) -0.018(2)
F10 0.032(2) 0.040(3) 0.044(4) 0.002(2) -0.011(2) -0.011(2)
F11 0.040(3) 0.031(2) 0.043(3) -0.014(2) -0.011(2) -0.008(2)
F12 0.045(3) 0.040(3) 0.049(4) -0.019(3) -0.005(3) -0.003(2)
F13 0.032(3) 0.047(3) 0.048(4) 0.002(2) -0.011(2) -0.008(2)
F14 0.038(3) 0.049(3) 0.043(4) -0.005(2) -0.016(2) -0.020(2)
F15 0.030(2) 0.038(3) 0.039(3) -0.015(2) -0.003(2) -0.013(2)
F16 0.039(3) 0.040(3) 0.042(3) -0.009(2) -0.001(2) -0.024(2)
F17 0.049(3) 0.049(3) 0.055(4) 0.006(3) 0.004(3) -0.030(2)
F18 0.058(3) 0.073(4) 0.030(4) 0.003(3) 0.012(3) -0.021(3)
F19 0.063(3) 0.071(4) 0.027(3) -0.014(3) -0.002(3) -0.022(3)
F20 0.045(3) 0.043(3) 0.039(3) -0.014(2) -0.005(2) -0.022(2)
U1 0.02561(14) 0.02694(15) 0.02427(17) -0.00345(11) -0.00261(12) -0.01216(11)

loop_
_atom_type_symbol
_atom_type_description
_atom_type_scat_dispersion_real
_atom_type_scat_dispersion_imag
_atom_type_scat_source
B B 0.0013 0.0007 'International Tables Vol C Tables 4.2.6.8 and 6.1.1.4'
H H 0.0000 0.0000 'International Tables Vol C Tables 4.2.6.8 and 6.1.1.4'
C C 0.0033 0.0016 'International Tables Vol C Tables 4.2.6.8 and 6.1.1.4'
N N 0.0061 0.0033 'International Tables Vol C Tables 4.2.6.8 and 6.1.1.4'
F F 0.0171 0.0103 'International Tables Vol C Tables 4.2.6.8 and 6.1.1.4'
U U -9.6767 9.6646 'International Tables Vol C Tables 4.2.6.8 and 6.1.1.4'

loop_
_geom_angle_atom_site_label_1
_geom_angle_atom_site_label_2
_geom_angle_atom_site_label_3
_geom_angle
U1 B1 H1A 48(4)
U1 B1 H1B 65(5)
H1A B1 H1B 99(6)
U1 B1 H1C 177(4)
H1A B1 H1C 133(6)
H1B B1 H1C 112(6)
U1 B1 H1D 68(3)
H1A B1 H1D 92(4)
H1B B1 H1D 100(6)
H1C B1 H1D 115(5)
C51 B2 C33 114.6(6)
C51 B2 C39 114.6(6)
C33 B2 C39 101.3(6)
C51 B2 C45 100.7(6)
C33 B2 C45 114.4(6)
C39 B2 C45 111.9(6)
N1 C1 C2 109.1(6)
N1 C1 C30 121.5(6)
C2 C1 C30 129.4(7)
N1 C1 U1 70.1(4)
C2 C1 U1 80.1(4)
C30 C1 U1 113.6(5)
C3 C2 C1 107.2(6)
C3 C2 U1 76.6(4)
C1 C2 U1 70.1(4)
C3 C2 H2 126.4
C1 C2 H2 126.4
U1 C2 H2 118.8
C2 C3 C4 107.5(6)
C2 C3 U1 74.7(4)
C4 C3 U1 69.9(4)
C2 C3 H3 126.2
C4 C3 H3 126.2
U1 C3 H3 120.9
N1 C4 C3 108.9(6)
N1 C4 C5 120.3(5)
C3 C4 C5 130.7(6)
N1 C4 U1 69.5(3)
C3 C4 U1 80.6(4)
C5 C4 U1 114.5(5)
C8 C5 C4 108.2(6)
C8 C5 C7 112.2(6)
C4 C5 C7 108.8(6)
C8 C5 C6 109.3(6)
C4 C5 C6 109.6(6)
C7 C5 C6 108.6(6)
C5 C6 H6A 109.5
C5 C6 H6B 109.5
H6A C6 H6B 109.5
C5 C6 H6C 109.5
H6A C6 H6C 109.5
H6B C6 H6C 109.5
C5 C7 H7A 109.5
C5 C7 H7B 109.5
H7A C7 H7B 109.5
C5 C7 H7C 109.5
H7A C7 H7C 109.5
H7B C7 H7C 109.5
C13 C8 C9 115.7(7)
C13 C8 C5 125.8(6)
C9 C8 C5 118.4(6)
C10 C9 C8 124.2(7)
C10 C9 U1 97.3(5)
C8 C9 U1 98.6(5)
C10 C9 H9 117.9
C8 C9 H9 117.9
U1 C9 H9 72.8
C11 C10 C9 117.4(7)
C11 C10 C14 125.4(7)
C9 C10 C14 117.1(7)
C10 C11 C12 119.1(8)
C10 C11 H11 120.5
C12 C11 H11 120.5
C13 C12 C11 122.8(7)
C13 C12 H12 118.6
C11 C12 H12 118.6
C12 C13 C8 120.6(7)
C12 C13 H13 119.7
C8 C13 H13 119.7
C17 C14 C15 110.3(6)
C17 C14 C16 108.7(6)
C15 C14 C16 109.1(7)
C17 C14 C10 108.6(6)
C15 C14 C10 109.0(6)
C16 C14 C10 111.1(6)
C14 C15 H15A 109.5
C14 C15 H15B 109.5
H15A C15 H15B 109.5
C14 C15 H15C 109.5
H15A C15 H15C 109.5
H15B C15 H15C 109.5
C14 C16 H16A 109.5
C14 C16 H16B 109.5
H16A C16 H16B 109.5
C14 C16 H16C 109.5
H16A C16 H16C 109.5
H16B C16 H16C 109.5
C18 C17 N2 109.6(7)
C18 C17 C14 128.8(7)
N2 C17 C14 121.5(7)
C18 C17 U1 80.3(5)
N2 C17 U1 69.9(4)
C14 C17 U1 113.5(4)
C17 C18 C19 108.1(6)
C17 C18 U1 70.4(4)
C19 C18 U1 76.2(4)
C17 C18 H18 126.0
C19 C18 H18 126.0
U1 C18 H18 119.2
C18 C19 C20 106.3(7)
C18 C19 U1 74.7(4)
C20 C19 U1 69.9(3)
C18 C19 H19 126.9
C20 C19 H19 126.9
U1 C19 H19 120.5
N2 C20 C19 109.2(7)
N2 C20 C21 121.6(7)
C19 C20 C21 129.1(7)
N2 C20 U1 69.6(3)
C19 C20 U1 80.5(4)
C21 C20 U1 115.2(5)
C20 C21 C22 110.4(6)
C20 C21 C23 108.9(7)
C22 C21 C23 109.7(6)
C20 C21 C24 107.0(5)
C22 C21 C24 108.9(7)
C23 C21 C24 112.0(6)
C21 C22 H22A 109.5
C21 C22 H22B 109.5
H22A C22 H22B 109.5
C21 C22 H22C 109.5
H22A C22 H22C 109.5
H22B C22 H22C 109.5
C21 C23 H23A 109.5
C21 C23 H23B 109.5
H23A C23 H23B 109.5
C21 C23 H23C 109.5
H23A C23 H23C 109.5
H23B C23 H23C 109.5
C29 C24 C25 116.8(7)
C29 C24 C21 119.4(6)
C25 C24 C21 123.7(7)
C26 C25 C24 119.9(7)
C26 C25 H25 120.0
C24 C25 H25 120.0
C25 C26 C27 121.5(7)
C25 C26 H26 119.3
C27 C26 H26 119.3
C26 C27 C28 121.5(7)
C26 C27 H27 119.3
C28 C27 H27 119.3
C27 C28 C29 115.4(7)
C27 C28 C30 124.7(6)
C29 C28 C30 119.9(6)
C24 C29 C28 124.5(6)
C24 C29 U1 98.6(5)
C28 C29 U1 97.8(4)
C24 C29 H29 117.7
C28 C29 H29 117.7
U1 C29 H29 72.1
C31 C30 C1 110.2(6)
C31 C30 C28 109.6(6)
C1 C30 C28 108.4(6)
C31 C30 C32 109.2(7)
C1 C30 C32 108.3(6)
C28 C30 C32 111.1(6)
C30 C31 H31A 109.5
C30 C31 H31B 109.5
H31A C31 H31B 109.5
C30 C31 H31C 109.5
H31A C31 H31C 109.5
H31B C31 H31C 109.5
C30 C32 H32A 109.5
C30 C32 H32B 109.5
H32A C32 H32B 109.5
C30 C32 H32C 109.5
H32A C32 H32C 109.5
H32B C32 H32C 109.5
C34 C33 C38 113.1(7)
C34 C33 B2 126.6(8)
C38 C33 B2 120.1(6)
F1 C34 C33 121.8(8)
F1 C34 C35 114.8(7)
C33 C34 C35 123.4(8)
F2 C35 C36 119.4(8)
F2 C35 C34 119.8(8)
C36 C35 C34 120.9(7)
F3 C36 C35 121.6(8)
F3 C36 C37 120.6(9)
C35 C36 C37 117.7(8)
F4 C37 C38 121.0(7)
F4 C37 C36 118.9(8)
C38 C37 C36 120.1(8)
F5 C38 C37 115.9(8)
F5 C38 C33 119.3(7)
C37 C38 C33 124.8(7)
C44 C39 C40 114.2(6)
C44 C39 B2 127.4(6)
C40 C39 B2 118.1(6)
F10 C40 C39 119.9(6)
F10 C40 C41 115.8(6)
C39 C40 C41 124.2(7)
F9 C41 C42 120.7(7)
F9 C41 C40 120.6(8)
C42 C41 C40 118.6(7)
C43 C42 F8 120.5(7)
C43 C42 C41 119.8(7)
F8 C42 C41 119.6(7)
C42 C43 F7 120.6(6)
C42 C43 C44 119.7(7)
F7 C43 C44 119.8(7)
F6 C44 C39 122.1(6)
F6 C44 C43 114.4(7)
C39 C44 C43 123.5(7)
C50 C45 C46 113.2(6)
C50 C45 B2 118.9(6)
C46 C45 B2 127.6(7)
F15 C46 C47 115.3(6)
F15 C46 C45 120.9(6)
C47 C46 C45 123.8(7)
F14 C47 C48 119.7(7)
F14 C47 C46 120.1(7)
C48 C47 C46 120.2(7)
F13 C48 C47 121.1(7)
F13 C48 C49 119.0(7)
C47 C48 C49 119.8(7)
F12 C49 C50 121.5(7)
F12 C49 C48 120.9(7)
C50 C49 C48 117.5(7)
F11 C50 C49 115.5(7)
F11 C50 C45 119.1(6)
C49 C50 C45 125.4(7)
C53 C51 C52 111.6(7)
C53 C51 B2 129.3(6)
C52 C51 B2 118.8(6)
C56 C52 F16 116.2(7)
C56 C52 C51 125.4(8)
F16 C52 C51 118.5(7)
F20 C53 C51 120.3(7)
F20 C53 C54 114.8(7)
C51 C53 C54 124.9(7)
F19 C54 C55 120.7(8)
F19 C54 C53 120.1(7)
C55 C54 C53 119.2(8)
F18 C55 C56 121.5(8)
F18 C55 C54 119.8(9)
C56 C55 C54 118.7(9)
C52 C56 F17 120.7(8)
C52 C56 C55 120.0(7)
F17 C56 C55 119.3(8)
C63 C62 C61 115.9(16)
C63 C62 C57 114.7(17)
C61 C62 C57 129.1(16)
C62 C57 C58 114.5(16)
C62 C57 H57 122.7
C58 C57 H57 122.7
C59 C58 C57 125.0(16)
C59 C58 H58 117.5
C57 C58 H58 117.5
C58 C59 C60 115.3(17)
C58 C59 H59 122.4
C60 C59 H59 122.4
C59 C60 C61 124.6(16)
C59 C60 H60 117.7
C61 C60 H60 117.7
C62 C61 C60 111.3(14)
C62 C61 H61 124.4
C60 C61 H61 124.4
C62 C63 H63A 109.5
C62 C63 H63B 109.5
H63A C63 H63B 109.5
C62 C63 H63C 109.5
H63A C63 H63C 109.5
H63B C63 H63C 109.5
C1 N1 C4 107.1(5)
C1 N1 U1 79.2(4)
C4 N1 U1 79.9(4)
C17 N2 C20 106.6(6)
C17 N2 U1 79.3(4)
C20 N2 U1 79.6(4)
B1 U1 N1 88.5(3)
B1 U1 N2 92.3(3)
N1 U1 N2 179.07(19)
B1 U1 C1 105.2(3)
N1 U1 C1 30.68(19)
N2 U1 C1 149.3(2)
B1 U1 C17 108.6(4)
N1 U1 C17 148.4(2)
N2 U1 C17 30.78(19)
C1 U1 C17 146.2(2)
B1 U1 C4 106.2(3)
N1 U1 C4 30.62(18)
N2 U1 C4 148.5(2)
C1 U1 C4 49.3(2)
C17 U1 C4 117.8(2)
B1 U1 C20 110.0(3)
N1 U1 C20 149.0(2)
N2 U1 C20 30.9(2)
C1 U1 C20 118.4(2)
C17 U1 C20 49.4(2)
C4 U1 C20 143.8(2)
B1 U1 C29 94.2(3)
N1 U1 C29 90.9(2)
N2 U1 C29 89.5(2)
C1 U1 C29 64.6(2)
C17 U1 C29 113.3(2)
C4 U1 C29 113.6(2)
C20 U1 C29 64.0(2)
B1 U1 C9 92.4(3)
N1 U1 C9 88.9(2)
N2 U1 C9 90.6(2)
C1 U1 C9 113.2(2)
C17 U1 C9 64.7(2)
C4 U1 C9 63.9(2)
C20 U1 C9 113.9(2)
C29 U1 C9 173.4(2)
B1 U1 C2 134.7(3)
N1 U1 C2 50.12(18)
N2 U1 C2 129.30(19)
C1 U1 C2 29.78(18)
C17 U1 C2 116.5(2)
C4 U1 C2 48.6(2)
C20 U1 C2 102.3(2)
C29 U1 C2 72.2(2)
C9 U1 C2 102.7(2)
B1 U1 C18 137.7(4)
N1 U1 C18 129.13(19)
N2 U1 C18 49.95(19)
C1 U1 C18 117.1(2)
C17 U1 C18 29.2(2)
C4 U1 C18 102.1(2)
C20 U1 C18 48.7(2)
C29 U1 C18 102.4(2)
C9 U1 C18 72.7(2)
C2 U1 C18 87.5(2)
B1 U1 C3 135.3(3)
N1 U1 C3 49.78(17)
N2 U1 C3 129.31(19)
C1 U1 C3 48.4(2)
C17 U1 C3 103.5(2)
C4 U1 C3 29.48(18)
C20 U1 C3 114.5(2)
C29 U1 C3 100.9(2)
C9 U1 C3 74.0(2)
C2 U1 C3 28.7(2)
C18 U1 C3 79.4(2)
B1 U1 H1A 25(2)
N1 U1 H1A 113(2)
N2 U1 H1A 68(2)
C1 U1 H1A 129(2)
C17 U1 H1A 85(2)
C4 U1 H1A 126(2)
C20 U1 H1A 89(2)
C29 U1 H1A 97(2)
C9 U1 H1A 89(2)
C2 U1 H1A 158(2)
C18 U1 H1A 114(2)
C3 U1 H1A 155(2)
B1 U1 H1B 22(2)
N1 U1 H1B 77(2)
N2 U1 H1B 104(2)
C1 U1 H1B 86(2)
C17 U1 H1B 127(2)
C4 U1 H1B 102(2)
C20 U1 H1B 111(2)
C29 U1 H1B 76(2)
C9 U1 H1B 110(2)
C2 U1 H1B 116(2)
C18 U1 H1B 154(2)
C3 U1 H1B 126(2)
H1A U1 H1B 43(3)
B1 U1 H1D 31.2(19)
N1 U1 H1D 72(2)
N2 U1 H1D 108(2)
C1 U1 H1D 99(2)
C17 U1 H1D 109(2)
C4 U1 H1D 79.3(19)
C20 U1 H1D 135(2)
C29 U1 H1D 120(2)
C9 U1 H1D 66(2)
C2 U1 H1D 122(2)
C18 U1 H1D 133(2)
C3 U1 H1D 108.5(19)
H1A U1 H1D 47(3)
H1B U1 H1D 44(3)

loop_
_geom_bond_atom_site_label_1
_geom_bond_atom_site_label_2
_geom_bond_distance
B1 U1 2.504(9)
B1 H1A 1.10(7)
B1 H1B 0.94(9)
B1 H1C 1.08(7)
B1 H1D 1.31(8)
B2 C51 1.646(12)
B2 C33 1.646(11)
B2 C39 1.664(9)
B2 C45 1.681(10)
C1 N1 1.377(9)
C1 C2 1.400(8)
C1 C30 1.523(10)
C1 U1 2.650(8)
C2 C3 1.383(10)
C2 U1 2.777(7)
C2 H2 0.9500
C3 C4 1.397(8)
C3 U1 2.801(6)
C3 H3 0.9500
C4 N1 1.380(8)
C4 C5 1.528(9)
C4 U1 2.666(6)
C5 C8 1.507(10)
C5 C7 1.545(8)
C5 C6 1.553(8)
C6 H6A 0.9800
C6 H6B 0.9800
C6 H6C 0.9800
C7 H7A 0.9800
C7 H7B 0.9800
C7 H7C 0.9800
C8 C13 1.400(9)
C8 C9 1.404(9)
C9 C10 1.402(10)
C9 U1 2.743(7)
C9 H9 0.9500
C10 C11 1.383(10)
C10 C14 1.563(9)
C11 C12 1.390(9)
C11 H11 0.9500
C12 C13 1.364(11)
C12 H12 0.9500
C13 H13 0.9500
C14 C17 1.518(11)
C14 C15 1.526(9)
C14 C16 1.526(10)
C15 H15A 0.9800
C15 H15B 0.9800
C15 H15C 0.9800
C16 H16A 0.9800
C16 H16B 0.9800
C16 H16C 0.9800
C17 C18 1.381(10)
C17 N2 1.387(9)
C17 U1 2.664(7)
C18 C19 1.406(10)
C18 U1 2.787(6)
C18 H18 0.9500
C19 C20 1.408(9)
C19 U1 2.806(6)
C19 H19 0.9500
C20 N2 1.393(10)
C20 C21 1.514(10)
C20 U1 2.672(6)
C21 C22 1.532(10)
C21 C23 1.532(10)
C21 C24 1.535(10)
C22 H22A 0.9800
C22 H22B 0.9800
C22 H22C 0.9800
C23 H23A 0.9800
C23 H23B 0.9800
C23 H23C 0.9800
C24 C29 1.388(9)
C24 C25 1.397(9)
C25 C26 1.373(11)
C25 H25 0.9500
C26 C27 1.375(10)
C26 H26 0.9500
C27 C28 1.386(9)
C27 H27 0.9500
C28 C29 1.403(9)
C28 C30 1.527(10)
C29 U1 2.734(7)
C29 H29 0.9500
C30 C31 1.523(11)
C30 C32 1.544(9)
C31 H31A 0.9800
C31 H31B 0.9800
C31 H31C 0.9800
C32 H32A 0.9800
C32 H32B 0.9800
C32 H32C 0.9800
C33 C34 1.380(9)
C33 C38 1.389(10)
C34 F1 1.346(9)
C34 C35 1.390(11)
C35 F2 1.351(8)
C35 C36 1.360(12)
C36 F3 1.337(9)
C36 C37 1.376(11)
C37 F4 1.349(9)
C37 C38 1.364(10)
C38 F5 1.358(8)
C39 C44 1.364(9)
C39 C40 1.382(9)
C40 F10 1.349(8)
C40 C41 1.389(9)
C41 F9 1.343(8)
C41 C42 1.363(10)
C42 C43 1.353(10)
C42 F8 1.353(7)
C43 F7 1.357(8)
C43 C44 1.395(9)
C44 F6 1.361(8)
C45 C50 1.381(10)
C45 C46 1.389(9)
C46 F15 1.354(8)
C46 C47 1.366(9)
C47 F14 1.350(8)
C47 C48 1.355(10)
C48 F13 1.354(7)
C48 C49 1.384(10)
C49 F12 1.324(8)
C49 C50 1.377(9)
C50 F11 1.352(7)
C51 C53 1.379(10)
C51 C52 1.398(9)
C52 C56 1.357(11)
C52 F16 1.358(8)
C53 F20 1.366(7)
C53 C54 1.392(11)
C54 F19 1.344(9)
C54 C55 1.364(10)
C55 F18 1.338(10)
C55 C56 1.364(12)
C56 F17 1.362(8)
C62 C63 1.320(13)
C62 C61 1.329(18)
C62 C57 1.339(17)
C57 C58 1.367(16)
C57 H57 0.9500
C58 C59 1.329(18)
C58 H58 0.9500
C59 C60 1.380(17)
C59 H59 0.9500
C60 C61 1.417(16)
C60 H60 0.9500
C61 H61 0.9500
C63 H63A 0.9800
C63 H63B 0.9800
C63 H63C 0.9800
N1 U1 2.537(6)
N2 U1 2.545(6)
U1 H1A 1.94(7)
U1 H1B 2.28(7)
U1 H1D 2.34(7)

loop_
_geom_torsion_atom_site_label_1
_geom_torsion_atom_site_label_2
_geom_torsion_atom_site_label_3
_geom_torsion_atom_site_label_4
_geom_torsion
N1 C1 C2 C3 -3.5(8)
C30 C1 C2 C3 179.1(7)
U1 C1 C2 C3 -68.3(5)
N1 C1 C2 U1 64.8(5)
C30 C1 C2 U1 -112.6(8)
C1 C2 C3 C4 1.2(8)
U1 C2 C3 C4 -62.6(5)
C1 C2 C3 U1 63.9(5)
C2 C3 C4 N1 1.4(8)
U1 C3 C4 N1 -64.4(5)
C2 C3 C4 C5 -179.9(7)
U1 C3 C4 C5 114.3(8)
C2 C3 C4 U1 65.8(5)
N1 C4 C5 C8 84.8(8)
C3 C4 C5 C8 -93.7(8)
U1 C4 C5 C8 5.2(6)
N1 C4 C5 C7 -37.4(9)
C3 C4 C5 C7 144.1(7)
U1 C4 C5 C7 -117.0(5)
N1 C4 C5 C6 -156.0(6)
C3 C4 C5 C6 25.4(10)
U1 C4 C5 C6 124.3(5)
C4 C5 C8 C13 -131.8(7)
C7 C5 C8 C13 -11.7(10)
C6 C5 C8 C13 108.9(8)
C4 C5 C8 C9 46.5(8)
C7 C5 C8 C9 166.6(6)
C6 C5 C8 C9 -72.8(8)
C13 C8 C9 C10 5.7(11)
C5 C8 C9 C10 -172.9(7)
C13 C8 C9 U1 110.6(6)
C5 C8 C9 U1 -67.9(6)
C8 C9 C10 C11 -3.8(11)
U1 C9 C10 C11 -109.4(6)
C8 C9 C10 C14 174.1(6)
U1 C9 C10 C14 68.5(6)
C9 C10 C11 C12 -1.1(11)
C14 C10 C11 C12 -178.8(7)
C10 C11 C12 C13 3.8(12)
C11 C12 C13 C8 -1.8(12)
C9 C8 C13 C12 -2.8(11)
C5 C8 C13 C12 175.6(7)
C11 C10 C14 C17 131.3(8)
C9 C10 C14 C17 -46.4(9)
C11 C10 C14 C15 -108.4(9)
C9 C10 C14 C15 73.9(9)
C11 C10 C14 C16 11.8(11)
C9 C10 C14 C16 -165.9(7)
C15 C14 C17 C18 -29.6(10)
C16 C14 C17 C18 -149.2(7)
C10 C14 C17 C18 89.9(8)
C15 C14 C17 N2 153.7(6)
C16 C14 C17 N2 34.2(9)
C10 C14 C17 N2 -86.8(8)
C15 C14 C17 U1 -126.2(5)
C16 C14 C17 U1 114.2(6)
C10 C14 C17 U1 -6.8(7)
N2 C17 C18 C19 -3.1(8)
C14 C17 C18 C19 180.0(6)
U1 C17 C18 C19 -67.5(5)
N2 C17 C18 U1 64.5(5)
C14 C17 C18 U1 -112.5(7)
C17 C18 C19 C20 0.6(7)
U1 C18 C19 C20 -63.1(4)
C17 C18 C19 U1 63.7(5)
C18 C19 C20 N2 2.1(8)
U1 C19 C20 N2 -64.3(5)
C18 C19 C20 C21 -178.8(7)
U1 C19 C20 C21 114.8(7)
C18 C19 C20 U1 66.4(5)
N2 C20 C21 C22 -155.4(7)
C19 C20 C21 C22 25.6(10)
U1 C20 C21 C22 124.0(6)
N2 C20 C21 C23 -35.0(9)
C19 C20 C21 C23 146.0(7)
U1 C20 C21 C23 -115.5(6)
N2 C20 C21 C24 86.3(8)
C19 C20 C21 C24 -92.7(8)
U1 C20 C21 C24 5.7(7)
C20 C21 C24 C29 46.2(9)
C22 C21 C24 C29 -73.1(8)
C23 C21 C24 C29 165.4(7)
C20 C21 C24 C25 -131.7(8)
C22 C21 C24 C25 109.0(8)
C23 C21 C24 C25 -12.5(11)
C29 C24 C25 C26 0.9(12)
C21 C24 C25 C26 178.8(7)
C24 C25 C26 C27 -4.5(13)
C25 C26 C27 C28 2.8(13)
C26 C27 C28 C29 2.3(12)
C26 C27 C28 C30 -175.7(8)
C25 C24 C29 C28 4.6(11)
C21 C24 C29 C28 -173.5(7)
C25 C24 C29 U1 110.3(6)
C21 C24 C29 U1 -67.8(7)
C27 C28 C29 C24 -6.1(12)
C30 C28 C29 C24 172.0(7)
C27 C28 C29 U1 -112.2(6)
C30 C28 C29 U1 65.9(7)
N1 C1 C30 C31 149.1(7)
C2 C1 C30 C31 -33.8(11)
U1 C1 C30 C31 -130.6(5)
N1 C1 C30 C28 -91.0(7)
C2 C1 C30 C28 86.1(9)
U1 C1 C30 C28 -10.6(7)
N1 C1 C30 C32 29.7(10)
C2 C1 C30 C32 -153.2(8)
U1 C1 C30 C32 110.0(6)
C27 C28 C30 C31 -103.6(8)
C29 C28 C30 C31 78.5(9)
C27 C28 C30 C1 136.1(8)
C29 C28 C30 C1 -41.8(9)
C27 C28 C30 C32 17.2(11)
C29 C28 C30 C32 -160.7(7)
C51 B2 C33 C34 17.0(9)
C39 B2 C33 C34 -106.9(7)
C45 B2 C33 C34 132.6(7)
C51 B2 C33 C38 -169.9(5)
C39 B2 C33 C38 66.2(7)
C45 B2 C33 C38 -54.3(8)
C38 C33 C34 F1 -178.6(5)
B2 C33 C34 F1 -5.1(10)
C38 C33 C34 C35 2.1(10)
B2 C33 C34 C35 175.6(6)
F1 C34 C35 F2 -0.7(9)
C33 C34 C35 F2 178.6(6)
F1 C34 C35 C36 -179.4(6)
C33 C34 C35 C36 0.0(11)
F2 C35 C36 F3 1.8(11)
C34 C35 C36 F3 -179.5(6)
F2 C35 C36 C37 179.3(6)
C34 C35 C36 C37 -2.0(11)
F3 C36 C37 F4 -1.0(10)
C35 C36 C37 F4 -178.6(6)
F3 C36 C37 C38 179.4(6)
C35 C36 C37 C38 1.8(10)
F4 C37 C38 F5 1.0(9)
C36 C37 C38 F5 -179.5(6)
F4 C37 C38 C33 -179.2(6)
C36 C37 C38 C33 0.4(11)
C34 C33 C38 F5 177.6(5)
B2 C33 C38 F5 3.6(9)
C34 C33 C38 C37 -2.3(10)
B2 C33 C38 C37 -176.3(6)
C51 B2 C39 C44 134.2(8)
C33 B2 C39 C44 -101.9(9)
C45 B2 C39 C44 20.4(11)
C51 B2 C39 C40 -52.5(9)
C33 B2 C39 C40 71.4(9)
C45 B2 C39 C40 -166.3(7)
C44 C39 C40 F10 177.8(7)
B2 C39 C40 F10 3.5(11)
C44 C39 C40 C41 2.2(12)
B2 C39 C40 C41 -172.0(8)
F10 C40 C41 F9 3.7(11)
C39 C40 C41 F9 179.5(7)
F10 C40 C41 C42 -176.7(7)
C39 C40 C41 C42 -1.0(13)
F9 C41 C42 C43 178.9(8)
C40 C41 C42 C43 -0.6(13)
F9 C41 C42 F8 -0.3(12)
C40 C41 C42 F8 -179.8(7)
F8 C42 C43 F7 -1.3(12)
C41 C42 C43 F7 179.5(8)
F8 C42 C43 C44 180.0(7)
C41 C42 C43 C44 0.8(13)
C40 C39 C44 F6 179.2(7)
B2 C39 C44 F6 -7.3(13)
C40 C39 C44 C43 -2.0(12)
B2 C39 C44 C43 171.6(8)
C42 C43 C44 F6 179.6(7)
F7 C43 C44 F6 0.8(11)
C42 C43 C44 C39 0.6(13)
F7 C43 C44 C39 -178.1(7)
C51 B2 C45 C50 -64.1(8)
C33 B2 C45 C50 172.5(6)
C39 B2 C45 C50 58.0(9)
C51 B2 C45 C46 108.7(8)
C33 B2 C45 C46 -14.8(11)
C39 B2 C45 C46 -129.2(8)
C50 C45 C46 F15 177.1(6)
B2 C45 C46 F15 4.0(12)
C50 C45 C46 C47 -2.1(11)
B2 C45 C46 C47 -175.2(7)
F15 C46 C47 F14 2.8(11)
C45 C46 C47 F14 -178.0(7)
F15 C46 C47 C48 -177.1(7)
C45 C46 C47 C48 2.1(12)
F14 C47 C48 F13 -0.7(11)
C46 C47 C48 F13 179.2(7)
F14 C47 C48 C49 -180.0(7)
C46 C47 C48 C49 -0.1(12)
F13 C48 C49 F12 -1.8(11)
C47 C48 C49 F12 177.5(7)
F13 C48 C49 C50 179.0(7)
C47 C48 C49 C50 -1.7(11)
F12 C49 C50 F11 1.3(11)
C48 C49 C50 F11 -179.4(6)
F12 C49 C50 C45 -177.5(7)
C48 C49 C50 C45 1.7(12)
C46 C45 C50 F11 -178.7(6)
B2 C45 C50 F11 -4.9(10)
C46 C45 C50 C49 0.1(11)
B2 C45 C50 C49 173.9(7)
C33 B2 C51 C53 -133.1(7)
C39 B2 C51 C53 -16.6(11)
C45 B2 C51 C53 103.6(8)
C33 B2 C51 C52 54.0(8)
C39 B2 C51 C52 170.4(6)
C45 B2 C51 C52 -69.3(8)
C53 C51 C52 C56 4.2(11)
B2 C51 C52 C56 178.3(7)
C53 C51 C52 F16 -176.9(6)
B2 C51 C52 F16 -2.8(9)
C52 C51 C53 F20 177.1(6)
B2 C51 C53 F20 3.8(11)
C52 C51 C53 C54 -2.0(11)
B2 C51 C53 C54 -175.3(7)
F20 C53 C54 F19 1.7(10)
C51 C53 C54 F19 -179.1(6)
F20 C53 C54 C55 179.8(6)
C51 C53 C54 C55 -1.0(12)
F19 C54 C55 F18 0.2(11)
C53 C54 C55 F18 -177.9(7)
F19 C54 C55 C56 -179.8(7)
C53 C54 C55 C56 2.1(12)
F16 C52 C56 F17 -1.9(11)
C51 C52 C56 F17 177.1(6)
F16 C52 C56 C55 177.7(6)
C51 C52 C56 C55 -3.3(12)
F18 C55 C56 C52 179.9(7)
C54 C55 C56 C52 -0.1(12)
F18 C55 C56 F17 -0.5(12)
C54 C55 C56 F17 179.5(7)
C63 C62 C57 C58 175.8(10)
C61 C62 C57 C58 2(2)
C62 C57 C58 C59 1.3(19)
C57 C58 C59 C60 -1.2(19)
C58 C59 C60 C61 -2.1(18)
C63 C62 C61 C60 -178.4(10)
C57 C62 C61 C60 -5(2)
C59 C60 C61 C62 4.6(17)
C2 C1 N1 C4 4.3(8)
C30 C1 N1 C4 -178.1(6)
U1 C1 N1 C4 75.8(5)
C2 C1 N1 U1 -71.5(5)
C30 C1 N1 U1 106.2(6)
C3 C4 N1 C1 -3.5(8)
C5 C4 N1 C1 177.7(6)
U1 C4 N1 C1 -75.3(5)
C3 C4 N1 U1 71.8(5)
C5 C4 N1 U1 -107.0(6)
C18 C17 N2 C20 4.3(7)
C14 C17 N2 C20 -178.5(6)
U1 C17 N2 C20 75.6(5)
C18 C17 N2 U1 -71.3(5)
C14 C17 N2 U1 105.9(6)
C19 C20 N2 C17 -4.0(8)
C21 C20 N2 C17 176.8(6)
U1 C20 N2 C17 -75.5(4)
C19 C20 N2 U1 71.5(5)
C21 C20 N2 U1 -107.7(6)
